data_4322940
loop_
_publ_author_name
'Gerd W. Rabe'
'Henrike Heise'
'Glenn P. A. Yap'
'Louise M. Liable-Sands'
'Ilia A. Guzei'
'Arnold L. Rheingold'

_publ_contact_author
;
        Rabe, Gerd W.
        Technische Universitat Munchen
        Anorganisch-Chemisches Institut
        Lichtenbergstr. 4
        85747 Garching
;
_publ_contact_author_email g.rabe@lrz.tu-muenchen.de
_publ_contact_author_fax 011-49-89-3209-3125
_publ_contact_author_phone 011-49-89-3209-3085
_publ_section_title
;
 Molecular Structures of the Heavier Alkali Metal Salts of
 Supermesitylphosphane: A Systematic Investigation
;
_journal_name_full 'Inorganic Chemistry'
_journal_page_first 4235
_journal_page_last 4245
_journal_paper_doi 10.1021/ic971178y
_journal_volume 37
_journal_year 1998
_chemical_formula_structural 'Bis[cesium (2,4,6-tri-t-butylbenzene)phosphide]'
_chemical_formula_sum 'C18 H30 Cs P'
_chemical_formula_weight 410.30
_chemical_name_systematic
;
 Bis[cesium (2,4,6-tri-t-butylbenzene)phosphide] (4)
;
_space_group_IT_number 2
_symmetry_cell_setting triclinic
_symmetry_space_group_name_Hall '-P 1'
_symmetry_space_group_name_H-M 'P -1'
_atom_sites_solution_hydrogens geom
_atom_sites_solution_primary direct
_atom_sites_solution_secondary difmap
_audit_creation_method SHELXL
_cell_angle_alpha 81.970(11)
_cell_angle_beta 76.350(15)
_cell_angle_gamma 71.820(14)
_cell_formula_units_Z 2
_cell_length_a 7.0730(14)
_cell_length_b 10.395(2)
_cell_length_c 14.933(2)
_cell_measurement_reflns_used 24
_cell_measurement_temperature 223(2)
_cell_measurement_theta_max 12.5
_cell_measurement_theta_min 7.5
_cell_volume 1011.1(3)
_computing_cell_refinement 'Siemens P4'
_computing_data_collection 'Siemens P4'
_computing_data_reduction XSCANS
_computing_molecular_graphics XP
_computing_publication_material XCIF
_computing_structure_refinement 'SHELXL-5.03 (Sheldrick, 1994)'
_computing_structure_solution 'SHELXS-5.03 (Sheldrick, 1994)'
_diffrn_ambient_temperature 223(2)
_diffrn_measurement_device 'Siemens P4'
_diffrn_measurement_method omega
_diffrn_radiation_monochromator graphite
_diffrn_radiation_source 'fine-focus sealed tube'
_diffrn_radiation_type MoK\a
_diffrn_radiation_wavelength 0.71073
_diffrn_reflns_av_R_equivalents 0.0469
_diffrn_reflns_av_sigmaI/netI 0.0486
_diffrn_reflns_limit_h_max 7
_diffrn_reflns_limit_h_min -8
_diffrn_reflns_limit_k_max 11
_diffrn_reflns_limit_k_min -11
_diffrn_reflns_limit_l_max 17
_diffrn_reflns_limit_l_min -17
_diffrn_reflns_number 4849
_diffrn_reflns_theta_max 24.26
_diffrn_reflns_theta_min 2.58
_diffrn_standards_decay_% <1.0
_diffrn_standards_interval_count 197
_diffrn_standards_number 3
_exptl_absorpt_coefficient_mu 1.902
_exptl_crystal_colour yellow
_exptl_crystal_density_diffrn 1.348
_exptl_crystal_density_meas ?
_exptl_crystal_description block
_exptl_crystal_F_000 416
_exptl_crystal_size_max 0.20
_exptl_crystal_size_mid 0.08
_exptl_crystal_size_min 0.05
_refine_diff_density_max 0.481
_refine_diff_density_min -1.245
_refine_diff_density_rms 0.135
_refine_ls_extinction_coef 0.0948(56)
_refine_ls_extinction_expression Fc^*^=kFc[1+0.001xFc^2^\l^3^/sin(2\q)]^-1/4^
_refine_ls_extinction_method SHELXL
_refine_ls_goodness_of_fit_all 1.018
_refine_ls_goodness_of_fit_obs 1.005
_refine_ls_hydrogen_treatment 'idealized contributions'
_refine_ls_matrix_type full
_refine_ls_number_parameters 186
_refine_ls_number_reflns 2805
_refine_ls_number_restraints 1
_refine_ls_restrained_S_all 1.098
_refine_ls_restrained_S_obs 1.005
_refine_ls_R_factor_all 0.0500
_refine_ls_R_factor_obs 0.0456
_refine_ls_shift/esd_max 0.004
_refine_ls_shift/esd_mean 0.000
_refine_ls_structure_factor_coef Fsqd
_refine_ls_weighting_details 'w=1/[\s^2^(Fo^2^)+(0.1000P)^2^+0.0000P] where P=(Fo^2^+2Fc^2^)/3'
_refine_ls_weighting_scheme calc
_refine_ls_wR_factor_all 0.1382
_refine_ls_wR_factor_obs 0.1233
_reflns_number_observed 2673
_reflns_number_total 2809
_reflns_observed_criterion >2sigma(I)
_cod_data_source_file ic971178y_2.cif
_cod_data_source_block rabl
_cod_depositor_comments
;
The following automatic conversions were performed:

'_exptl_crystal_density_meas' value 'not measured' was changed to '?'
- the value is perceived as not measured.

Automatic conversion script
Id: cif_fix_values 3008 2015-01-20 13:52:24Z robertas 

The following automatic conversions were performed:

'_refine_ls_weighting_scheme' value 'calc
w=1/[\s^2^(Fo^2^)+(0.1000P)^2^+0.0000P] where P=(Fo^2^+2Fc^2^)/3' was
changed to 'calc'. New tag '_refine_ls_weighting_details' was
created. The value of the new tag was set to
'w=1/[\s^2^(Fo^2^)+(0.1000P)^2^+0.0000P] where P=(Fo^2^+2Fc^2^)/3'.

Automatic conversion script
Id: cif_fix_values 3143 2015-03-26 13:38:13Z robertas 

2022-02-23
Z value and formula fixed to values more according to usual
chemical conventions.                 miguel
;
_cod_original_formula_sum 'C36 H60 Cs2 P2'
_cod_original_formula_weight 820.60
_cod_original_formula_units_Z 1
_cod_database_code 4322940

loop_
_symmetry_equiv_pos_as_xyz
'x, y, z'
'-x, -y, -z'

loop_
_atom_site_aniso_label
_atom_site_aniso_U_11
_atom_site_aniso_U_22
_atom_site_aniso_U_33
_atom_site_aniso_U_23
_atom_site_aniso_U_13
_atom_site_aniso_U_12
Cs1 0.0326(3) 0.0609(3) 0.0530(3) 0.0176(2) -0.0199(2) -0.0238(2)
P1 0.0251(7) 0.0368(7) 0.0343(7) 0.0076(5) -0.0083(5) -0.0120(6)
C1 0.038(3) 0.025(2) 0.032(2) 0.007(2) -0.012(2) -0.013(2)
C2 0.044(3) 0.030(2) 0.032(2) -0.003(2) -0.007(2) -0.003(2)
C3 0.039(3) 0.037(3) 0.027(2) 0.003(2) -0.006(2) -0.010(2)
C4 0.042(3) 0.026(2) 0.032(2) 0.007(2) -0.011(2) -0.011(2)
C5 0.025(2) 0.030(2) 0.027(2) 0.001(2) -0.009(2) -0.004(2)
C6 0.028(3) 0.031(2) 0.028(2) 0.002(2) -0.013(2) -0.011(2)
C7 0.052(4) 0.023(2) 0.048(3) -0.005(2) -0.007(3) -0.012(2)
C8 0.057(4) 0.039(3) 0.084(4) 0.003(3) -0.024(4) -0.028(3)
C9 0.047(4) 0.033(3) 0.064(4) 0.004(3) -0.015(3) -0.001(3)
C10 0.099(6) 0.040(3) 0.072(4) -0.020(3) -0.011(4) -0.029(4)
C11 0.054(4) 0.051(3) 0.032(3) 0.001(2) 0.005(2) -0.014(3)
C12 0.050(4) 0.096(6) 0.066(4) 0.000(4) 0.009(3) -0.016(4)
C13 0.104(6) 0.065(4) 0.036(3) 0.000(3) 0.007(3) -0.024(4)
C14 0.071(5) 0.066(4) 0.060(4) 0.004(3) 0.010(4) -0.031(4)
C15 0.044(3) 0.030(3) 0.035(2) 0.000(2) -0.005(2) -0.009(2)
C16 0.064(4) 0.032(3) 0.057(4) 0.012(3) 0.001(3) -0.010(3)
C17 0.037(3) 0.033(3) 0.054(3) 0.005(2) -0.004(3) -0.004(2)
C18 0.065(4) 0.046(3) 0.052(3) -0.020(3) 0.001(3) -0.025(3)

loop_
_atom_site_label
_atom_site_type_symbol
_atom_site_fract_x
_atom_site_fract_y
_atom_site_fract_z
_atom_site_U_iso_or_equiv
_atom_site_thermal_displace_type
_atom_site_occupancy
_atom_site_calc_flag
_atom_site_refinement_flags
_atom_site_disorder_group
Cs1 Cs 0.27987(5) 0.35178(3) 0.10597(2) 0.0467(3) Uani 1 d . .
P1 P 0.2075(2) 0.63468(13) -0.06868(9) 0.0320(3) Uani 1 d D .
H1 H 0.1803(82) 0.7564(36) -0.0362(35) 0.038 Uiso 1 d D .
C1 C 0.4541(8) 0.5744(5) -0.2461(3) 0.0311(11) Uani 1 d . .
C2 C 0.5989(8) 0.6043(5) -0.3202(3) 0.0367(12) Uani 1 d . .
H2A H 0.6842(8) 0.5332(5) -0.3565(3) 0.044 Uiso 1 calc R .
C3 C 0.6259(8) 0.7337(5) -0.3443(3) 0.0357(11) Uani 1 d . .
C4 C 0.4775(8) 0.8376(5) -0.2969(3) 0.0335(11) Uani 1 d . .
H4A H 0.4809(8) 0.9272(5) -0.3154(3) 0.040 Uiso 1 calc R .
C5 C 0.3228(7) 0.8173(5) -0.2232(3) 0.0278(10) Uani 1 d . .
C6 C 0.3244(7) 0.6808(5) -0.1880(3) 0.0279(10) Uani 1 d . .
C7 C 0.4518(9) 0.4230(5) -0.2288(4) 0.0409(13) Uani 1 d . .
C8 C 0.2362(10) 0.4102(6) -0.2001(5) 0.056(2) Uani 1 d . .
H8A H 0.1595(10) 0.4570(6) -0.2470(5) 0.084 Uiso 1 calc R .
H8B H 0.1705(10) 0.4505(6) -0.1417(5) 0.084 Uiso 1 calc R .
H8C H 0.2414(10) 0.3151(6) -0.1934(5) 0.084 Uiso 1 calc R .
C9 C 0.5754(10) 0.3493(5) -0.1550(4) 0.0506(15) Uani 1 d . .
H9A H 0.7121(10) 0.3580(5) -0.1738(4) 0.076 Uiso 1 calc R .
H9B H 0.5814(10) 0.2540(5) -0.1482(4) 0.076 Uiso 1 calc R .
H9C H 0.5106(10) 0.3895(5) -0.0965(4) 0.076 Uiso 1 calc R .
C10 C 0.5513(13) 0.3457(6) -0.3167(5) 0.068(2) Uani 1 d . .
H10A H 0.6895(13) 0.3507(6) -0.3380(5) 0.102 Uiso 1 calc R .
H10B H 0.4741(13) 0.3862(6) -0.3645(5) 0.102 Uiso 1 calc R .
H10C H 0.5527(13) 0.2514(6) -0.3032(5) 0.102 Uiso 1 calc R .
C11 C 0.7966(10) 0.7570(6) -0.4236(4) 0.0487(15) Uani 1 d . .
C12 C 1.0035(12) 0.6740(9) -0.4002(5) 0.076(2) Uani 1 d . .
H12A H 1.0086(12) 0.5789(9) -0.3886(5) 0.114 Uiso 1 calc R .
H12B H 1.0202(12) 0.7065(9) -0.3456(5) 0.114 Uiso 1 calc R .
H12C H 1.1119(12) 0.6843(9) -0.4517(5) 0.114 Uiso 1 calc R .
C13 C 0.7749(13) 0.7109(7) -0.5135(4) 0.073(2) Uani 1 d . .
H13A H 0.7782(13) 0.6160(7) -0.5046(4) 0.109 Uiso 1 calc R .
H13B H 0.8862(13) 0.7223(7) -0.5631(4) 0.109 Uiso 1 calc R .
H13C H 0.6468(13) 0.7653(7) -0.5293(4) 0.109 Uiso 1 calc R .
C14 C 0.7905(12) 0.9065(7) -0.4418(5) 0.068(2) Uani 1 d . .
H14A H 0.9010(12) 0.9161(7) -0.4924(5) 0.102 Uiso 1 calc R .
H14B H 0.8047(12) 0.9391(7) -0.3866(5) 0.102 Uiso 1 calc R .
H14C H 0.6618(12) 0.9591(7) -0.4578(5) 0.102 Uiso 1 calc R .
C15 C 0.1621(8) 0.9494(5) -0.1858(3) 0.0377(12) Uani 1 d . .
C16 C 0.1419(11) 1.0662(5) -0.2643(4) 0.056(2) Uani 1 d . .
H16A H 0.2729(11) 1.0827(5) -0.2883(4) 0.084 Uiso 1 calc R .
H16B H 0.0438(11) 1.1483(5) -0.2398(4) 0.084 Uiso 1 calc R .
H16C H 0.0965(11) 1.0402(5) -0.3137(4) 0.084 Uiso 1 calc R .
C17 C -0.0525(8) 0.9350(5) -0.1552(4) 0.0446(13) Uani 1 d . .
H17A H -0.0874(8) 0.9022(5) -0.2051(4) 0.067 Uiso 1 calc R .
H17B H -0.1481(8) 1.0226(5) -0.1398(4) 0.067 Uiso 1 calc R .
H17C H -0.0583(8) 0.8710(5) -0.1015(4) 0.067 Uiso 1 calc R .
C18 C 0.2262(10) 1.0012(6) -0.1093(4) 0.053(2) Uani 1 d . .
H18A H 0.3629(10) 1.0091(6) -0.1311(4) 0.080 Uiso 1 calc R .
H18B H 0.2229(10) 0.9379(6) -0.0551(4) 0.080 Uiso 1 calc R .
H18C H 0.1331(10) 1.0895(6) -0.0934(4) 0.080 Uiso 1 calc R .

loop_
_atom_type_symbol
_atom_type_description
_atom_type_scat_dispersion_real
_atom_type_scat_dispersion_imag
_atom_type_scat_source
C C 0.0033 0.0016 'International Tables Vol C Tables 4.2.6.8 and 6.1.1.4'
H H 0.0000 0.0000 'International Tables Vol C Tables 4.2.6.8 and 6.1.1.4'
P P 0.1023 0.0942 'International Tables Vol C Tables 4.2.6.8 and 6.1.1.4'
Cs Cs -0.3680 2.1192 'International Tables Vol C Tables 4.2.6.8 and 6.1.1.4'

loop_
_geom_angle_atom_site_label_1
_geom_angle_atom_site_label_2
_geom_angle_atom_site_label_3
_geom_angle
_geom_angle_site_symmetry_1
_geom_angle_site_symmetry_3
_geom_angle_publ_flag
C6 Cs1 C1 24.82(12) 2_665 2_665 ?
C6 Cs1 C5 24.12(11) 2_665 2_665 ?
C1 Cs1 C5 41.20(11) 2_665 2_665 ?
C6 Cs1 P1 166.71(9) 2_665 2_565 ?
C1 Cs1 P1 146.88(9) 2_665 2_565 ?
C5 Cs1 P1 146.50(8) 2_665 2_565 ?
C6 Cs1 P1 30.90(8) 2_665 2_665 ?
C1 Cs1 P1 47.75(9) 2_665 2_665 ?
C5 Cs1 P1 48.28(8) 2_665 2_665 ?
P1 Cs1 P1 162.38(4) 2_565 2_665 ?
C6 Cs1 C2 41.30(12) 2_665 2_665 ?
C1 Cs1 C2 22.56(12) 2_665 2_665 ?
C5 Cs1 C2 45.59(11) 2_665 2_665 ?
P1 Cs1 C2 127.08(9) 2_565 2_665 ?
P1 Cs1 C2 69.24(9) 2_665 2_665 ?
C6 Cs1 P1 111.24(8) 2_665 . ?
C1 Cs1 P1 105.78(8) 2_665 . ?
C5 Cs1 P1 133.86(8) 2_665 . ?
P1 Cs1 P1 79.59(3) 2_565 . ?
P1 Cs1 P1 86.17(3) 2_665 . ?
C2 Cs1 P1 119.48(8) 2_665 . ?
C6 Cs1 C4 40.86(11) 2_665 2_665 ?
C1 Cs1 C4 45.87(11) 2_665 2_665 ?
C5 Cs1 C4 22.26(11) 2_665 2_665 ?
P1 Cs1 C4 126.95(8) 2_565 2_665 ?
P1 Cs1 C4 69.45(8) 2_665 2_665 ?
C2 Cs1 C4 37.54(11) 2_665 2_665 ?
P1 Cs1 C4 150.90(8) . 2_665 ?
C6 Cs1 C3 48.56(12) 2_665 2_665 ?
C1 Cs1 C3 40.28(11) 2_665 2_665 ?
C5 Cs1 C3 39.70(11) 2_665 2_665 ?
P1 Cs1 C3 118.16(9) 2_565 2_665 ?
P1 Cs1 C3 79.46(9) 2_665 2_665 ?
C2 Cs1 C3 22.02(11) 2_665 2_665 ?
P1 Cs1 C3 141.26(8) . 2_665 ?
C4 Cs1 C3 21.61(11) 2_665 2_665 ?
C6 Cs1 C17 117.61(12) 2_665 2_565 ?
C1 Cs1 C17 124.27(12) 2_665 2_565 ?
C5 Cs1 C17 93.53(12) 2_665 2_565 ?
P1 Cs1 C17 54.59(9) 2_565 2_565 ?
P1 Cs1 C17 132.61(9) 2_665 2_565 ?
C2 Cs1 C17 106.21(12) 2_665 2_565 ?
P1 Cs1 C17 129.27(10) . 2_565 ?
C4 Cs1 C17 79.82(12) 2_665 2_565 ?
C3 Cs1 C17 84.95(13) 2_665 2_565 ?
C6 Cs1 C9 57.09(12) 2_665 2_665 ?
C1 Cs1 C9 41.05(11) 2_665 2_665 ?
C5 Cs1 C9 79.82(12) 2_665 2_665 ?
P1 Cs1 C9 125.10(9) 2_565 2_665 ?
P1 Cs1 C9 55.91(10) 2_665 2_665 ?
C2 Cs1 C9 54.29(12) 2_665 2_665 ?
P1 Cs1 C9 65.95(9) . 2_665 ?
C4 Cs1 C9 86.75(12) 2_665 2_665 ?
C3 Cs1 C9 76.28(12) 2_665 2_665 ?
C17 Cs1 C9 157.63(14) 2_565 2_665 ?
C6 Cs1 C8 122.54(13) 2_665 2_565 ?
C1 Cs1 C8 97.77(13) 2_665 2_565 ?
C5 Cs1 C8 128.40(13) 2_665 2_565 ?
P1 Cs1 C8 51.13(9) 2_565 2_565 ?
P1 Cs1 C8 134.57(9) 2_665 2_565 ?
C2 Cs1 C8 84.30(13) 2_665 2_565 ?
P1 Cs1 C8 75.35(10) . 2_565 ?
C4 Cs1 C8 110.34(13) 2_665 2_565 ?
C3 Cs1 C8 89.57(13) 2_665 2_565 ?
C17 Cs1 C8 89.25(11) 2_565 2_565 ?
C9 Cs1 C8 78.67(13) 2_665 2_565 ?
C6 P1 Cs1 98.7(2) . 2_565 ?
C6 P1 Cs1 63.67(15) . 2_665 ?
Cs1 P1 Cs1 162.38(4) 2_565 2_665 ?
C6 P1 Cs1 139.6(2) . . ?
Cs1 P1 Cs1 100.41(3) 2_565 . ?
Cs1 P1 Cs1 93.83(3) 2_665 . ?
C2 C1 C6 119.1(4) . . ?
C2 C1 C7 116.7(4) . . ?
C6 C1 C7 124.2(4) . . ?
C2 C1 Cs1 86.8(3) . 2_665 ?
C6 C1 Cs1 69.6(3) . 2_665 ?
C7 C1 Cs1 111.4(3) . 2_665 ?
C1 C2 C3 124.3(5) . . ?
C1 C2 Cs1 70.6(3) . 2_665 ?
C3 C2 Cs1 82.5(3) . 2_665 ?
C4 C3 C2 115.0(5) . . ?
C4 C3 C11 123.7(4) . . ?
C2 C3 C11 121.1(5) . . ?
C4 C3 Cs1 78.2(3) . 2_665 ?
C2 C3 Cs1 75.5(3) . 2_665 ?
C11 C3 Cs1 119.7(4) . 2_665 ?
C3 C4 C5 124.2(4) . . ?
C3 C4 Cs1 80.2(3) . 2_665 ?
C5 C4 Cs1 72.5(3) . 2_665 ?
C4 C5 C6 119.1(4) . . ?
C4 C5 C15 115.3(4) . . ?
C6 C5 C15 125.6(4) . . ?
C4 C5 Cs1 85.3(3) . 2_665 ?
C6 C5 Cs1 65.9(2) . 2_665 ?
C15 C5 Cs1 119.5(3) . 2_665 ?
C5 C6 C1 116.2(4) . . ?
C5 C6 P1 124.0(3) . . ?
C1 C6 P1 119.0(3) . . ?
C5 C6 Cs1 89.9(3) . 2_665 ?
C1 C6 Cs1 85.5(3) . 2_665 ?
P1 C6 Cs1 85.4(2) . 2_665 ?
C8 C7 C9 110.1(5) . . ?
C8 C7 C10 106.2(5) . . ?
C9 C7 C10 106.6(5) . . ?
C8 C7 C1 112.2(5) . . ?
C9 C7 C1 110.2(4) . . ?
C10 C7 C1 111.4(5) . . ?
C14 C11 C3 112.5(5) . . ?
C14 C11 C12 109.0(6) . . ?
C3 C11 C12 109.2(5) . . ?
C14 C11 C13 107.1(5) . . ?
C3 C11 C13 109.6(5) . . ?
C12 C11 C13 109.6(6) . . ?
C17 C15 C18 111.8(4) . . ?
C17 C15 C5 113.0(4) . . ?
C18 C15 C5 111.5(5) . . ?
C17 C15 C16 103.6(5) . . ?
C18 C15 C16 105.9(5) . . ?
C5 C15 C16 110.3(4) . . ?

loop_
_geom_bond_atom_site_label_1
_geom_bond_atom_site_label_2
_geom_bond_distance
_geom_bond_site_symmetry_2
_geom_bond_publ_flag
Cs1 C6 3.219(5) 2_665 ?
Cs1 C1 3.423(5) 2_665 ?
Cs1 C5 3.526(5) 2_665 ?
Cs1 P1 3.5770(14) 2_565 ?
Cs1 P1 3.5804(15) 2_665 ?
Cs1 C2 3.623(5) 2_665 ?
Cs1 P1 3.6415(14) . ?
Cs1 C4 3.685(5) 2_665 ?
Cs1 C3 3.710(5) 2_665 ?
Cs1 C17 3.720(6) 2_565 ?
Cs1 C9 3.770(6) 2_665 ?
Cs1 C8 3.786(7) 2_565 ?
P1 C6 1.845(5) . ?
P1 Cs1 3.5770(14) 2_565 ?
P1 Cs1 3.5804(15) 2_665 ?
C1 C2 1.392(7) . ?
C1 C6 1.441(7) . ?
C1 C7 1.563(6) . ?
C1 Cs1 3.423(5) 2_665 ?
C2 C3 1.403(7) . ?
C2 Cs1 3.623(5) 2_665 ?
C3 C4 1.387(7) . ?
C3 C11 1.532(7) . ?
C3 Cs1 3.710(5) 2_665 ?
C4 C5 1.400(7) . ?
C4 Cs1 3.685(5) 2_665 ?
C5 C6 1.441(7) . ?
C5 C15 1.559(7) . ?
C5 Cs1 3.526(5) 2_665 ?
C6 Cs1 3.219(5) 2_665 ?
C7 C8 1.527(9) . ?
C7 C9 1.537(8) . ?
C7 C10 1.541(8) . ?
C11 C14 1.529(9) . ?
C11 C12 1.541(10) . ?
C11 C13 1.542(9) . ?
C15 C17 1.526(8) . ?
C15 C18 1.539(8) . ?
C15 C16 1.564(7) . ?
